data_2215288
loop_
_publ_author_name
'Xia, H.-T.'
'Liu, Y.-F.'
'Wang, D.-Q.'
'Li, B.'

_publ_section_title
;
 1,3-Dibenzyl-2-phenylimidazolidine
;
_journal_coeditor_code WN2158
_journal_issue 9
_journal_name_full 'Acta Crystallographica Section E'
_journal_page_first o3666
_journal_page_last o3666
_journal_paper_doi 10.1107/S1600536807037026
_journal_volume 63
_journal_year 2007
_chemical_formula_iupac 'C23 H24 N2'
_chemical_formula_moiety 'C23 H24 N2'
_chemical_formula_sum 'C23 H24 N2'
_chemical_formula_weight 328.44
_chemical_name_systematic
;
1,3-Dibenzyl-2-phenylimidazolidine
;
_space_group_IT_number 14
_symmetry_cell_setting monoclinic
_symmetry_space_group_name_Hall '-P 2yn'
_symmetry_space_group_name_H-M 'P 1 21/n 1'
_atom_sites_solution_hydrogens geom
_atom_sites_solution_primary direct
_atom_sites_solution_secondary difmap
_audit_creation_method SHELXL97
_cell_angle_alpha 90.00
_cell_angle_beta 91.545(2)
_cell_angle_gamma 90.00
_cell_formula_units_Z 4
_cell_length_a 6.0611(12)
_cell_length_b 16.0637(16)
_cell_length_c 19.494(2)
_cell_measurement_reflns_used 1633
_cell_measurement_temperature 298(2)
_cell_measurement_theta_max 20.405
_cell_measurement_theta_min 2.734
_cell_volume 1897.3(5)
_computing_cell_refinement 'SAINT (Siemens, 1996)'
_computing_data_collection 'SMART (Siemens, 1996)'
_computing_data_reduction SAINT
_computing_molecular_graphics 'SHELXTL (Sheldrick, 1997b)'
_computing_publication_material SHELXTL
_computing_structure_refinement 'SHELXL97 (Sheldrick, 1997a)'
_computing_structure_solution 'SHELXS97 (Sheldrick, 1997a)'
_diffrn_ambient_temperature 298(2)
_diffrn_measured_fraction_theta_full 1.000
_diffrn_measured_fraction_theta_max 1.000
_diffrn_measurement_device_type 'Bruker SMART CCD area-detector'
_diffrn_measurement_method '\f and \w'
_diffrn_radiation_monochromator graphite
_diffrn_radiation_source 'fine-focus sealed tube'
_diffrn_radiation_type MoK\a
_diffrn_radiation_wavelength 0.71073
_diffrn_reflns_av_R_equivalents 0.0730
_diffrn_reflns_av_sigmaI/netI 0.0953
_diffrn_reflns_limit_h_max 7
_diffrn_reflns_limit_h_min -7
_diffrn_reflns_limit_k_max 19
_diffrn_reflns_limit_k_min -18
_diffrn_reflns_limit_l_max 10
_diffrn_reflns_limit_l_min -23
_diffrn_reflns_number 9261
_diffrn_reflns_theta_full 25.01
_diffrn_reflns_theta_max 25.01
_diffrn_reflns_theta_min 1.64
_diffrn_standards_decay_% 0
_diffrn_standards_interval_count 0
_diffrn_standards_interval_time 0
_diffrn_standards_number 0
_exptl_absorpt_coefficient_mu 0.067
_exptl_absorpt_correction_T_max 0.9933
_exptl_absorpt_correction_T_min 0.9557
_exptl_absorpt_correction_type multi-scan
_exptl_absorpt_process_details '(SADABS; Sheldrick, 1996)'
_exptl_crystal_colour colourless
_exptl_crystal_density_diffrn 1.150
_exptl_crystal_density_method 'not measured'
_exptl_crystal_description block
_exptl_crystal_F_000 704
_exptl_crystal_size_max 0.68
_exptl_crystal_size_mid 0.21
_exptl_crystal_size_min 0.10
_refine_diff_density_max 0.195
_refine_diff_density_min -0.245
_refine_ls_extinction_method none
_refine_ls_goodness_of_fit_ref 1.028
_refine_ls_hydrogen_treatment constr
_refine_ls_matrix_type full
_refine_ls_number_parameters 226
_refine_ls_number_reflns 3344
_refine_ls_number_restraints 0
_refine_ls_restrained_S_all 1.028
_refine_ls_R_factor_all 0.1375
_refine_ls_R_factor_gt 0.0657
_refine_ls_shift/su_max 0.000
_refine_ls_shift/su_mean 0.000
_refine_ls_structure_factor_coef Fsqd
_refine_ls_weighting_details 'calc w = 1/[\s^2^(Fo^2^)+(0.0617P)^2^] where P=(Fo^2^+2Fc^2^)/3'
_refine_ls_weighting_scheme calc
_refine_ls_wR_factor_gt 0.1297
_refine_ls_wR_factor_ref 0.1613
_reflns_number_gt 1682
_reflns_number_total 3344
_reflns_threshold_expression I>2\s(I)
_cod_data_source_file wn2158.cif
_cod_data_source_block I
_cod_original_sg_symbol_H-M 'P 21/n'
_cod_database_code 2215288
_cod_database_fobs_code 2215288

loop_
_symmetry_equiv_pos_as_xyz
'x, y, z'
'-x+1/2, y+1/2, -z+1/2'
'-x, -y, -z'
'x-1/2, -y-1/2, z-1/2'

loop_
_atom_site_type_symbol
_atom_site_label
_atom_site_fract_x
_atom_site_fract_y
_atom_site_fract_z
_atom_site_U_iso_or_equiv
_atom_site_adp_type
_atom_site_calc_flag
_atom_site_refinement_flags
_atom_site_occupancy
N N1 0.2099(4) 0.13673(13) 0.09252(11) 0.0450(6) Uani d . 1
N N2 0.2019(4) 0.12748(13) 0.20804(12) 0.0441(6) Uani d . 1
C C1 0.3331(5) 0.06115(17) 0.10993(15) 0.0571(9) Uani d . 1
H H1A 0.4870 0.0670 0.0984 0.068 Uiso calc R 1
H H1B 0.2714 0.0135 0.0856 0.068 Uiso calc R 1
C C2 0.3098(6) 0.05136(19) 0.18653(15) 0.0633(10) Uani d . 1
H H2A 0.2206 0.0030 0.1969 0.076 Uiso calc R 1
H H2B 0.4532 0.0454 0.2093 0.076 Uiso calc R 1
C C3 0.0643(5) 0.15306(16) 0.14996(14) 0.0427(7) Uani d . 1
H H3 -0.0676 0.1179 0.1462 0.051 Uiso calc R 1
C C4 -0.0006(5) 0.24356(17) 0.15271(13) 0.0408(7) Uani d . 1
C C5 0.1595(5) 0.30273(18) 0.16510(16) 0.0564(9) Uani d . 1
H H5 0.3046 0.2860 0.1736 0.068 Uiso calc R 1
C C6 0.1090(6) 0.3857(2) 0.16520(17) 0.0644(10) Uani d . 1
H H6 0.2194 0.4247 0.1743 0.077 Uiso calc R 1
C C7 -0.1020(7) 0.4116(2) 0.15209(17) 0.0650(10) Uani d . 1
H H7 -0.1354 0.4681 0.1514 0.078 Uiso calc R 1
C C8 -0.2628(6) 0.3543(2) 0.14001(19) 0.0714(11) Uani d . 1
H H8 -0.4072 0.3715 0.1311 0.086 Uiso calc R 1
C C9 -0.2119(5) 0.2698(2) 0.14094(16) 0.0590(9) Uani d . 1
H H9 -0.3234 0.2309 0.1335 0.071 Uiso calc R 1
C C10 0.0966(5) 0.13572(18) 0.02628(14) 0.0542(9) Uani d . 1
H H10A -0.0059 0.1821 0.0238 0.065 Uiso calc R 1
H H10B 0.0113 0.0848 0.0221 0.065 Uiso calc R 1
C C11 0.2500(5) 0.14128(16) -0.03344(14) 0.0438(8) Uani d . 1
C C12 0.4506(5) 0.18111(18) -0.02765(16) 0.0561(9) Uani d . 1
H H12 0.4977 0.2021 0.0147 0.067 Uiso calc R 1
C C13 0.5840(6) 0.1905(2) -0.08390(19) 0.0673(10) Uani d . 1
H H13 0.7194 0.2174 -0.0792 0.081 Uiso calc R 1
C C14 0.5152(7) 0.1600(2) -0.14597(19) 0.0749(11) Uani d . 1
H H14 0.6038 0.1662 -0.1838 0.090 Uiso calc R 1
C C15 0.3185(7) 0.1206(2) -0.15288(18) 0.0757(11) Uani d . 1
H H15 0.2724 0.1001 -0.1955 0.091 Uiso calc R 1
C C16 0.1852(6) 0.11070(19) -0.09671(16) 0.0637(10) Uani d . 1
H H16 0.0508 0.0831 -0.1019 0.076 Uiso calc R 1
C C17 0.0859(5) 0.12033(18) 0.27187(15) 0.0519(8) Uani d . 1
H H17A -0.0022 0.0699 0.2706 0.062 Uiso calc R 1
H H17B -0.0141 0.1671 0.2758 0.062 Uiso calc R 1
C C18 0.2370(5) 0.11810(16) 0.33424(15) 0.0456(8) Uani d . 1
C C19 0.4406(6) 0.15655(18) 0.33508(16) 0.0561(9) Uani d . 1
H H19 0.4898 0.1816 0.2953 0.067 Uiso calc R 1
C C20 0.5717(6) 0.1585(2) 0.3935(2) 0.0708(11) Uani d . 1
H H20 0.7088 0.1844 0.3929 0.085 Uiso calc R 1
C C21 0.5023(8) 0.1225(2) 0.4528(2) 0.0810(13) Uani d . 1
H H21 0.5905 0.1244 0.4926 0.097 Uiso calc R 1
C C22 0.3011(8) 0.0835(2) 0.45296(18) 0.0785(12) Uani d . 1
H H22 0.2534 0.0583 0.4929 0.094 Uiso calc R 1
C C23 0.1690(6) 0.08140(18) 0.39426(16) 0.0599(9) Uani d . 1
H H23 0.0326 0.0550 0.3950 0.072 Uiso calc R 1

loop_
_atom_site_aniso_label
_atom_site_aniso_U_11
_atom_site_aniso_U_22
_atom_site_aniso_U_33
_atom_site_aniso_U_12
_atom_site_aniso_U_13
_atom_site_aniso_U_23
N1 0.0580(15) 0.0464(14) 0.0308(14) 0.0057(12) 0.0030(13) -0.0005(11)
N2 0.0589(15) 0.0428(14) 0.0309(13) 0.0073(12) 0.0075(13) 0.0023(11)
C1 0.071(2) 0.0498(18) 0.051(2) 0.0065(17) 0.0090(18) -0.0026(16)
C2 0.092(3) 0.056(2) 0.042(2) 0.0182(19) 0.0050(19) 0.0006(16)
C3 0.0479(17) 0.0439(17) 0.0365(17) -0.0035(14) 0.0062(15) -0.0038(14)
C4 0.0469(18) 0.0426(17) 0.0333(17) 0.0022(15) 0.0066(15) 0.0023(13)
C5 0.0519(19) 0.0468(19) 0.071(2) -0.0017(17) 0.0048(18) -0.0011(17)
C6 0.073(2) 0.046(2) 0.074(3) -0.0089(19) 0.014(2) -0.0027(18)
C7 0.083(3) 0.048(2) 0.065(2) 0.012(2) 0.021(2) 0.0062(17)
C8 0.059(2) 0.066(2) 0.090(3) 0.016(2) 0.011(2) 0.013(2)
C9 0.053(2) 0.056(2) 0.068(2) -0.0021(17) 0.0016(18) 0.0022(17)
C10 0.057(2) 0.065(2) 0.0404(19) -0.0023(16) 0.0040(17) -0.0043(16)
C11 0.0579(19) 0.0406(16) 0.0332(18) 0.0039(15) 0.0031(16) 0.0006(14)
C12 0.069(2) 0.062(2) 0.0376(19) -0.0042(18) -0.0005(18) 0.0058(16)
C13 0.070(2) 0.070(2) 0.063(2) -0.0016(19) 0.016(2) 0.023(2)
C14 0.094(3) 0.079(3) 0.053(3) 0.020(2) 0.028(2) 0.012(2)
C15 0.107(3) 0.081(3) 0.039(2) 0.008(3) 0.009(2) -0.0122(19)
C16 0.083(2) 0.065(2) 0.044(2) -0.0012(19) 0.003(2) -0.0088(18)
C17 0.062(2) 0.0514(19) 0.0423(18) -0.0030(16) 0.0094(17) 0.0040(15)
C18 0.063(2) 0.0355(16) 0.0381(18) 0.0062(16) 0.0047(16) -0.0026(14)
C19 0.070(2) 0.0514(19) 0.047(2) 0.0022(18) 0.0057(19) -0.0057(15)
C20 0.074(3) 0.070(2) 0.067(3) 0.0099(19) -0.010(2) -0.018(2)
C21 0.109(3) 0.080(3) 0.052(3) 0.019(3) -0.024(3) -0.012(2)
C22 0.120(3) 0.071(3) 0.044(2) 0.014(3) 0.005(2) 0.0061(18)
C23 0.083(2) 0.055(2) 0.042(2) 0.0034(18) 0.006(2) 0.0068(17)

loop_
_atom_type_symbol
_atom_type_description
_atom_type_scat_dispersion_real
_atom_type_scat_dispersion_imag
_atom_type_scat_source
C C 0.0033 0.0016 'International Tables Vol C Tables 4.2.6.8 and 6.1.1.4'
H H 0.0000 0.0000 'International Tables Vol C Tables 4.2.6.8 and 6.1.1.4'
N N 0.0061 0.0033 'International Tables Vol C Tables 4.2.6.8 and 6.1.1.4'

loop_
_geom_angle_atom_site_label_1
_geom_angle_atom_site_label_2
_geom_angle_atom_site_label_3
_geom_angle
C10 N1 C1 115.2(2)
C10 N1 C3 113.7(2)
C1 N1 C3 106.6(2)
C3 N2 C17 114.3(2)
C3 N2 C2 105.5(2)
C17 N2 C2 114.4(2)
N1 C1 C2 104.8(2)
N1 C1 H1A 110.8
C2 C1 H1A 110.8
N1 C1 H1B 110.8
C2 C1 H1B 110.8
H1A C1 H1B 108.9
N2 C2 C1 104.6(2)
N2 C2 H2A 110.8
C1 C2 H2A 110.8
N2 C2 H2B 110.8
C1 C2 H2B 110.8
H2A C2 H2B 108.9
N2 C3 N1 101.5(2)
N2 C3 C4 113.0(2)
N1 C3 C4 111.2(2)
N2 C3 H3 110.2
N1 C3 H3 110.2
C4 C3 H3 110.2
C9 C4 C5 118.1(3)
C9 C4 C3 122.5(3)
C5 C4 C3 119.3(2)
C6 C5 C4 121.1(3)
C6 C5 H5 119.4
C4 C5 H5 119.4
C7 C6 C5 120.5(3)
C7 C6 H6 119.8
C5 C6 H6 119.8
C8 C7 C6 119.4(3)
C8 C7 H7 120.3
C6 C7 H7 120.3
C7 C8 C9 120.1(3)
C7 C8 H8 119.9
C9 C8 H8 119.9
C4 C9 C8 120.8(3)
C4 C9 H9 119.6
C8 C9 H9 119.6
N1 C10 C11 113.6(2)
N1 C10 H10A 108.9
C11 C10 H10A 108.9
N1 C10 H10B 108.9
C11 C10 H10B 108.9
H10A C10 H10B 107.7
C16 C11 C12 118.1(3)
C16 C11 C10 120.2(3)
C12 C11 C10 121.6(3)
C11 C12 C13 121.2(3)
C11 C12 H12 119.4
C13 C12 H12 119.4
C14 C13 C12 119.5(3)
C14 C13 H13 120.2
C12 C13 H13 120.2
C15 C14 C13 120.3(4)
C15 C14 H14 119.8
C13 C14 H14 119.8
C14 C15 C16 120.4(3)
C14 C15 H15 119.8
C16 C15 H15 119.8
C11 C16 C15 120.6(3)
C11 C16 H16 119.7
C15 C16 H16 119.7
N2 C17 C18 113.4(2)
N2 C17 H17A 108.9
C18 C17 H17A 108.9
N2 C17 H17B 108.9
C18 C17 H17B 108.9
H17A C17 H17B 107.7
C19 C18 C23 117.9(3)
C19 C18 C17 121.6(3)
C23 C18 C17 120.4(3)
C20 C19 C18 121.2(3)
C20 C19 H19 119.4
C18 C19 H19 119.4
C21 C20 C19 120.5(4)
C21 C20 H20 119.7
C19 C20 H20 119.7
C20 C21 C22 119.2(4)
C20 C21 H21 120.4
C22 C21 H21 120.4
C21 C22 C23 120.4(4)
C21 C22 H22 119.8
C23 C22 H22 119.8
C22 C23 C18 120.8(3)
C22 C23 H23 119.6
C18 C23 H23 119.6

loop_
_geom_bond_atom_site_label_1
_geom_bond_atom_site_label_2
_geom_bond_distance
N1 C10 1.446(3)
N1 C1 1.460(3)
N1 C3 1.468(3)
N2 C3 1.448(3)
N2 C17 1.450(4)
N2 C2 1.454(3)
C1 C2 1.512(4)
C1 H1A 0.9700
C1 H1B 0.9700
C2 H2A 0.9700
C2 H2B 0.9700
C3 C4 1.507(4)
C3 H3 0.9800
C4 C9 1.362(4)
C4 C5 1.375(4)
C5 C6 1.368(4)
C5 H5 0.9300
C6 C7 1.362(4)
C6 H6 0.9300
C7 C8 1.357(4)
C7 H7 0.9300
C8 C9 1.392(4)
C8 H8 0.9300
C9 H9 0.9300
C10 C11 1.512(4)
C10 H10A 0.9700
C10 H10B 0.9700
C11 C16 1.375(4)
C11 C12 1.376(4)
C12 C13 1.388(4)
C12 H12 0.9300
C13 C14 1.360(4)
C13 H13 0.9300
C14 C15 1.353(5)
C14 H14 0.9300
C15 C16 1.387(5)
C15 H15 0.9300
C16 H16 0.9300
C17 C18 1.503(4)
C17 H17A 0.9700
C17 H17B 0.9700
C18 C19 1.380(4)
C18 C23 1.383(4)
C19 C20 1.372(4)
C19 H19 0.9300
C20 C21 1.369(5)
C20 H20 0.9300
C21 C22 1.371(5)
C21 H21 0.9300
C22 C23 1.379(4)
C22 H22 0.9300
C23 H23 0.9300

loop_
_geom_hbond_atom_site_label_D
_geom_hbond_atom_site_label_H
_geom_hbond_atom_site_label_A
_geom_hbond_site_symmetry_A
_geom_hbond_distance_DH
_geom_hbond_distance_HA
_geom_hbond_distance_DA
_geom_hbond_angle_DHA
_geom_hbond_publ_flag
C7 H7 Cg1 2_555 0.93 3.07 3.76(2) 132 y
C20 H20 Cg2 4_666 0.93 2.85 3.59(2) 137 y

loop_
_geom_torsion_atom_site_label_1
_geom_torsion_atom_site_label_2
_geom_torsion_atom_site_label_3
_geom_torsion_atom_site_label_4
_geom_torsion
C10 N1 C1 C2 -145.1(3)
C3 N1 C1 C2 -17.9(3)
C3 N2 C2 C1 30.7(3)
C17 N2 C2 C1 157.1(2)
N1 C1 C2 N2 -7.5(3)
C17 N2 C3 N1 -167.9(2)
C2 N2 C3 N1 -41.4(3)
C17 N2 C3 C4 72.8(3)
C2 N2 C3 C4 -160.7(2)
C10 N1 C3 N2 164.5(2)
C1 N1 C3 N2 36.5(3)
C10 N1 C3 C4 -75.0(3)
C1 N1 C3 C4 157.0(2)
N2 C3 C4 C9 -132.9(3)
N1 C3 C4 C9 113.6(3)
N2 C3 C4 C5 49.4(4)
N1 C3 C4 C5 -64.1(3)
C9 C4 C5 C6 -0.4(5)
C3 C4 C5 C6 177.3(3)
C4 C5 C6 C7 -0.8(5)
C5 C6 C7 C8 1.1(5)
C6 C7 C8 C9 -0.1(5)
C5 C4 C9 C8 1.4(5)
C3 C4 C9 C8 -176.2(3)
C7 C8 C9 C4 -1.2(5)
C1 N1 C10 C11 -71.5(3)
C3 N1 C10 C11 165.1(2)
N1 C10 C11 C16 155.5(3)
N1 C10 C11 C12 -28.5(4)
C16 C11 C12 C13 0.2(4)
C10 C11 C12 C13 -175.9(3)
C11 C12 C13 C14 0.2(5)
C12 C13 C14 C15 -0.2(5)
C13 C14 C15 C16 -0.2(5)
C12 C11 C16 C15 -0.5(4)
C10 C11 C16 C15 175.5(3)
C14 C15 C16 C11 0.6(5)
C3 N2 C17 C18 -163.5(2)
C2 N2 C17 C18 74.8(3)
N2 C17 C18 C19 28.4(4)
N2 C17 C18 C23 -155.7(3)
C23 C18 C19 C20 0.0(4)
C17 C18 C19 C20 176.0(3)
C18 C19 C20 C21 -0.4(5)
C19 C20 C21 C22 0.8(5)
C20 C21 C22 C23 -0.8(5)
C21 C22 C23 C18 0.3(5)
C19 C18 C23 C22 0.1(4)
C17 C18 C23 C22 -176.0(3)

loop_
_cod_related_entry_id
_cod_related_entry_database
_cod_related_entry_code
1 ChemSpider 19515
